data_4338787
loop_
_publ_author_name
'Oishi, Masataka'
'Oshima, Masato'
'Suzuki, Hiroharu'

_publ_section_title
;
 A study on zr-ir multiple bonding active for C-h bond cleavage.
;
_journal_issue 13
_journal_name_full 'Inorganic chemistry'
_journal_page_first 6634
_journal_page_last 6654
_journal_paper_doi 10.1021/ic500258g
_journal_volume 53
_journal_year 2014
_chemical_formula_sum 'C48 H84 Ir2 N2 Si2 Zr2'
_chemical_formula_weight 1312.19
_chemical_name_systematic
; 
 ? 
;
_space_group_IT_number 11
_symmetry_cell_setting monoclinic
_symmetry_space_group_name_Hall '-P 2yb'
_symmetry_space_group_name_H-M 'P 1 21/m 1'
_atom_sites_solution_hydrogens geom
_atom_sites_solution_primary direct
_atom_sites_solution_secondary difmap
_audit_creation_method SHELXL-97
_cell_angle_alpha 90.00
_cell_angle_beta 93.9220(14)
_cell_angle_gamma 90.00
_cell_formula_units_Z 2
_cell_length_a 12.0837(5)
_cell_length_b 15.2035(6)
_cell_length_c 13.6888(6)
_cell_measurement_reflns_used 24338
_cell_measurement_temperature 123(2)
_cell_measurement_theta_max 27.48
_cell_measurement_theta_min 3.17
_cell_volume 2508.94(18)
_computing_cell_refinement PROCESS-AUTO
_computing_data_collection 'PROCESS-AUTO (Rigaku, 1998)'
_computing_data_reduction 'SHELXS-97 (Sheldrick, 1990)'
_computing_molecular_graphics 'ORTEX (P.McArdle, 1995)'
_computing_publication_material SHELXL-97
_computing_structure_refinement 'SHELXL-97 (Sheldrick, 1997)'
_computing_structure_solution SHELXS-97
_diffrn_ambient_temperature 123(2)
_diffrn_detector_area_resol_mean 10
_diffrn_measured_fraction_theta_full 0.995
_diffrn_measured_fraction_theta_max 0.995
_diffrn_measurement_device_type 'Rigaku R-AXIS RAPID Imaging Plate'
_diffrn_measurement_method \w
_diffrn_radiation_monochromator graphite
_diffrn_radiation_source 'Rigaku Rotating Anode Ultrax18'
_diffrn_radiation_type MoK\a
_diffrn_radiation_wavelength 0.71069
_diffrn_reflns_av_R_equivalents 0.0403
_diffrn_reflns_av_sigmaI/netI 0.0333
_diffrn_reflns_limit_h_max 15
_diffrn_reflns_limit_h_min -15
_diffrn_reflns_limit_k_max 19
_diffrn_reflns_limit_k_min -19
_diffrn_reflns_limit_l_max 17
_diffrn_reflns_limit_l_min -17
_diffrn_reflns_number 24264
_diffrn_reflns_theta_full 27.48
_diffrn_reflns_theta_max 27.48
_diffrn_reflns_theta_min 3.17
_exptl_absorpt_coefficient_mu 5.772
_exptl_absorpt_correction_T_max 0.5661
_exptl_absorpt_correction_T_min 0.3726
_exptl_absorpt_correction_type numerical
_exptl_crystal_colour orange
_exptl_crystal_density_diffrn 1.737
_exptl_crystal_density_meas ?
_exptl_crystal_density_method 'not measured'
_exptl_crystal_description platelet
_exptl_crystal_F_000 1296
_exptl_crystal_size_max 0.272
_exptl_crystal_size_mid 0.152
_exptl_crystal_size_min 0.119
_refine_diff_density_max 3.664
_refine_diff_density_min -1.197
_refine_diff_density_rms 0.122
_refine_ls_extinction_method none
_refine_ls_goodness_of_fit_ref 1.054
_refine_ls_hydrogen_treatment mixed
_refine_ls_matrix_type full
_refine_ls_number_parameters 311
_refine_ls_number_reflns 5946
_refine_ls_number_restraints 2
_refine_ls_restrained_S_all 1.054
_refine_ls_R_factor_all 0.0303
_refine_ls_R_factor_gt 0.0258
_refine_ls_shift/su_max 0.001
_refine_ls_shift/su_mean 0.000
_refine_ls_structure_factor_coef Fsqd
_refine_ls_weighting_details 'calc w=1/[\s^2^(Fo^2^)+(0.0085P)^2^+7.5356P] where P=(Fo^2^+2Fc^2^)/3'
_refine_ls_weighting_scheme calc
_refine_ls_wR_factor_gt 0.0545
_refine_ls_wR_factor_ref 0.0562
_reflns_number_gt 5306
_reflns_number_total 5946
_reflns_threshold_expression >2sigma(I)
_cod_data_source_file ic500258g_si_002.cif
_cod_data_source_block syn-9
_cod_depositor_comments
;
The following automatic conversions were performed:

'_symmetry_cell_setting' value 'Monoclinic' changed to 'monoclinic'
according to
/usr/data/users/saulius/crontab/automatic-downloads/rss-feeds/ACS/lib/dictionaries/cif_core.dic
dictionary named 'cif_core.dic' version 2.4.2 from
2011-04-26.

'_exptl_absorpt_correction_type' value 'Numerical'
changed to 'numerical' according to
/usr/data/users/saulius/crontab/automatic-downloads/rss-feeds/ACS/lib/dictionaries/cif_core.dic
dictionary named 'cif_core.dic' version 2.4.2 from 2011-04-26.

Automatic conversion script
Id: cif_fix_values 2281 2013-09-26 08:29:07Z andrius 

 Adding full bibliography for 4338782--4338806.cif.

The following automatic conversions were performed:

'_exptl_crystal_density_meas' value 'not measured' was changed to '?'
- the value is perceived as not measured.

Automatic conversion script
Id: cif_fix_values 3008 2015-01-20 13:52:24Z robertas 
;
_cod_original_sg_symbol_H-M P21/m
_cod_database_code 4338787

loop_
_symmetry_equiv_pos_as_xyz
'x, y, z'
'-x, y+1/2, -z'
'-x, -y, -z'
'x, -y-1/2, z'

loop_
_atom_site_label
_atom_site_type_symbol
_atom_site_fract_x
_atom_site_fract_y
_atom_site_fract_z
_atom_site_U_iso_or_equiv
_atom_site_adp_type
_atom_site_occupancy
_atom_site_symmetry_multiplicity
_atom_site_calc_flag
_atom_site_refinement_flags
_atom_site_disorder_assembly
_atom_site_disorder_group
Ir1 Ir 0.602906(14) 0.2500 0.319012(13) 0.01280(5) Uani 1 2 d SD . .
Ir2 Ir 0.942309(15) 0.2500 0.272787(14) 0.01550(5) Uani 1 2 d SD . .
Zr1 Zr 0.77364(3) 0.13543(2) 0.29919(2) 0.01361(7) Uani 1 1 d . . .
Si1 Si 0.75416(13) -0.05531(7) 0.23003(10) 0.0400(3) Uani 1 1 d . . .
N1 N 0.7425(2) 0.0479(2) 0.1784(2) 0.0198(6) Uani 1 1 d . A .
C1 C 0.7877(4) -0.0170(3) 0.3572(3) 0.0359(10) Uani 1 1 d . . .
C2 C 0.7065(4) 0.0228(3) 0.4136(3) 0.0310(9) Uani 1 1 d . . .
C3 C 0.7584(3) 0.0843(3) 0.4782(3) 0.0261(8) Uani 1 1 d . . .
C4 C 0.8729(3) 0.0831(3) 0.4635(3) 0.0261(8) Uani 1 1 d . . .
C5 C 0.8893(4) 0.0210(3) 0.3899(3) 0.0329(10) Uani 1 1 d . . .
H2 H 0.632(4) 0.015(3) 0.414(4) 0.046(15) Uiso 1 1 d . . .
H3 H 0.726(4) 0.120(4) 0.522(4) 0.056 Uiso 1 1 d . . .
H4 H 0.928(4) 0.114(4) 0.498(4) 0.056 Uiso 1 1 d . . .
H5 H 0.958(4) 0.003(3) 0.362(3) 0.041(13) Uiso 1 1 d . . .
C6 C 0.6258(7) -0.1236(4) 0.2253(4) 0.079(2) Uani 1 1 d . . .
H6A H 0.6173 -0.1544 0.1624 0.095 Uiso 1 1 calc R . .
H6B H 0.5613 -0.0856 0.2324 0.095 Uiso 1 1 calc R . .
H6C H 0.6312 -0.1667 0.2787 0.095 Uiso 1 1 calc R . .
C7 C 0.8722(7) -0.1236(4) 0.1907(5) 0.099(3) Uani 1 1 d . . .
H7A H 0.8533 -0.1472 0.1251 0.119 Uiso 1 1 calc R . .
H7B H 0.8861 -0.1722 0.2369 0.119 Uiso 1 1 calc R . .
H7C H 0.9388 -0.0870 0.1896 0.119 Uiso 1 1 calc R . .
C8 C 0.7188(3) 0.0617(3) 0.0715(3) 0.0256(8) Uani 1 1 d . . .
C9 C 0.8315(8) 0.0859(7) 0.0228(6) 0.031(2) Uiso 0.532(14) 1 d P A 1
C10 C 0.6684(10) -0.0160(6) 0.0167(7) 0.036(2) Uiso 0.532(14) 1 d P A 1
C11 C 0.6401(8) 0.1439(7) 0.0505(6) 0.037(3) Uiso 0.532(14) 1 d P A 1
C9A C 0.8042(9) 0.1182(8) 0.0309(7) 0.029(2) Uiso 0.468(14) 1 d P A 2
C10A C 0.7157(10) -0.0321(7) 0.0168(7) 0.030(2) Uiso 0.468(14) 1 d P A 2
C11A C 0.6003(8) 0.1025(7) 0.0560(7) 0.031(3) Uiso 0.468(14) 1 d P A 2
C12 C 0.4249(4) 0.2500 0.2526(4) 0.0229(11) Uani 1 2 d S . .
C13 C 0.4374(3) 0.1739(3) 0.3135(3) 0.0250(8) Uani 1 1 d . . .
C14 C 0.4648(3) 0.2032(3) 0.4103(3) 0.0247(8) Uani 1 1 d . . .
C15 C 0.3826(5) 0.2500 0.1469(5) 0.0326(14) Uani 1 2 d S . .
H15A H 0.414(4) 0.200(3) 0.112(3) 0.039 Uiso 1 1 d . . .
H15B H 0.299(6) 0.2500 0.148(5) 0.039 Uiso 1 2 d S . .
C16 C 0.4151(4) 0.0810(3) 0.2818(4) 0.0424(11) Uani 1 1 d . . .
H16A H 0.4512 0.0695 0.2211 0.051 Uiso 1 1 calc R . .
H16B H 0.3350 0.0720 0.2705 0.051 Uiso 1 1 calc R . .
H16C H 0.4447 0.0407 0.3330 0.051 Uiso 1 1 calc R . .
C17 C 0.4734(4) 0.1475(3) 0.5014(3) 0.0385(11) Uani 1 1 d . . .
H17A H 0.4998 0.0886 0.4854 0.046 Uiso 1 1 calc R . .
H17B H 0.4002 0.1428 0.5278 0.046 Uiso 1 1 calc R . .
H17C H 0.5256 0.1747 0.5504 0.042(14) Uiso 1 1 calc R . .
C18 C 1.0772(5) 0.2500 0.1663(4) 0.0395(17) Uani 1 2 d S . .
C19 C 1.0949(3) 0.1737(3) 0.2262(3) 0.0349(10) Uani 1 1 d . . .
C20 C 1.1157(3) 0.2026(3) 0.3235(3) 0.0300(9) Uani 1 1 d . . .
C21 C 1.0655(6) 0.2500 0.0554(5) 0.055(2) Uani 1 2 d S . .
H21A H 1.150(7) 0.2500 0.030(6) 0.066 Uiso 1 2 d S . .
H21B H 1.021(5) 0.201(4) 0.040(4) 0.066 Uiso 1 1 d . . .
C22 C 1.0998(4) 0.0811(4) 0.1900(4) 0.0632(18) Uani 1 1 d . . .
H22A H 1.0396 0.0712 0.1395 0.076 Uiso 1 1 calc R . .
H22B H 1.0917 0.0404 0.2446 0.076 Uiso 1 1 calc R . .
H22C H 1.1713 0.0709 0.1621 0.076 Uiso 1 1 calc R . .
C23 C 1.1505(4) 0.1481(4) 0.4114(3) 0.0422(12) Uani 1 1 d . . .
H23A H 1.1148 0.1705 0.4685 0.051 Uiso 1 1 calc R . .
H23B H 1.2312 0.1511 0.4237 0.051 Uiso 1 1 calc R . .
H23C H 1.1282 0.0868 0.3994 0.058(17) Uiso 1 1 calc R . .
C24 C 0.3255(6) -0.2500 0.1949(5) 0.0403(15) Uani 1 2 d S . .
H24A H 0.412(6) -0.2500 0.194(5) 0.048 Uiso 1 2 d S . .
H24B H 0.289(6) -0.2500 0.129(6) 0.048 Uiso 1 2 d S . .
C25 C 0.2964(4) -0.1676(3) 0.2504(3) 0.0387(11) Uani 1 1 d . . .
H25A H 0.3129 -0.1150 0.2113 0.046 Uiso 1 1 calc R . .
H25B H 0.3423 -0.1647 0.3130 0.046 Uiso 1 1 calc R . .
C26 C 0.1740(4) -0.1681(3) 0.2707(3) 0.0410(11) Uani 1 1 d . . .
H26A H 0.1573 -0.1153 0.3095 0.049 Uiso 1 1 calc R . .
H26B H 0.1284 -0.1652 0.2078 0.049 Uiso 1 1 calc R . .
C27 C 0.1434(6) -0.2500 0.3261(5) 0.0377(15) Uani 1 2 d S . .
H27A H 0.190(6) -0.2500 0.402(5) 0.045 Uiso 1 2 d S . .
H27B H 0.060(6) -0.2500 0.333(5) 0.045 Uiso 1 2 d S . .
H28 H 0.708(6) 0.2500 0.408(5) 0.045 Uiso 1 2 d S . .
H29 H 0.8860(16) 0.2500 0.3642(17) 0.045 Uiso 1 2 d SD . .
H30 H 0.673(6) 0.2500 0.232(5) 0.045 Uiso 1 2 d S . .
H31 H 0.846(6) 0.2500 0.194(5) 0.045 Uiso 1 2 d S . .

loop_
_atom_site_aniso_label
_atom_site_aniso_U_11
_atom_site_aniso_U_22
_atom_site_aniso_U_33
_atom_site_aniso_U_23
_atom_site_aniso_U_13
_atom_site_aniso_U_12
Ir1 0.00879(9) 0.01427(9) 0.01549(9) 0.000 0.00192(7) 0.000
Ir2 0.00923(9) 0.01982(10) 0.01764(10) 0.000 0.00220(7) 0.000
Zr1 0.01248(15) 0.01207(14) 0.01633(16) -0.00032(12) 0.00123(12) 0.00095(12)
Si1 0.0641(9) 0.0152(5) 0.0382(7) -0.0067(5) -0.0150(6) 0.0083(6)
N1 0.0187(15) 0.0188(15) 0.0219(15) -0.0037(12) 0.0013(12) 0.0014(12)
C1 0.057(3) 0.0149(18) 0.034(2) 0.0051(16) -0.012(2) 0.0040(19)
C2 0.043(3) 0.0217(19) 0.028(2) 0.0137(16) -0.0018(19) -0.0085(19)
C3 0.033(2) 0.0243(19) 0.0199(19) 0.0094(15) -0.0014(16) -0.0022(17)
C4 0.029(2) 0.0262(19) 0.0220(19) 0.0063(15) -0.0085(16) 0.0037(17)
C5 0.041(3) 0.028(2) 0.028(2) 0.0009(17) -0.0073(19) 0.0178(19)
C6 0.150(7) 0.035(3) 0.050(4) 0.005(2) -0.017(4) -0.049(4)
C7 0.127(6) 0.071(4) 0.093(5) -0.055(4) -0.055(5) 0.078(5)
C8 0.026(2) 0.031(2) 0.0202(18) -0.0079(15) 0.0012(16) 0.0018(17)
C12 0.002(2) 0.042(3) 0.025(3) 0.000 0.0011(19) 0.000
C13 0.0139(17) 0.032(2) 0.029(2) 0.0014(17) 0.0027(15) -0.0086(16)
C14 0.0111(16) 0.038(2) 0.0253(19) 0.0077(16) 0.0050(15) -0.0044(16)
C15 0.012(3) 0.057(4) 0.028(3) 0.000 0.000(2) 0.000
C16 0.035(2) 0.043(3) 0.048(3) -0.001(2) -0.006(2) -0.020(2)
C17 0.029(2) 0.057(3) 0.030(2) 0.014(2) 0.0075(19) -0.013(2)
C18 0.010(3) 0.085(5) 0.025(3) 0.000 0.007(2) 0.000
C19 0.0135(19) 0.058(3) 0.033(2) -0.006(2) 0.0016(16) 0.0129(19)
C20 0.0097(17) 0.051(3) 0.029(2) -0.0009(18) 0.0013(15) 0.0079(17)
C21 0.019(3) 0.123(8) 0.024(3) 0.000 0.008(3) 0.000
C22 0.043(3) 0.086(4) 0.059(4) -0.035(3) -0.007(3) 0.042(3)
C23 0.032(2) 0.055(3) 0.039(3) 0.005(2) -0.003(2) 0.016(2)
C24 0.038(4) 0.054(4) 0.029(3) 0.000 0.000(3) 0.000
C25 0.050(3) 0.035(2) 0.030(2) 0.0005(19) -0.005(2) -0.007(2)
C26 0.054(3) 0.041(3) 0.028(2) 0.0011(19) 0.000(2) 0.012(2)
C27 0.038(4) 0.043(4) 0.032(3) 0.000 0.002(3) 0.000

loop_
_atom_type_symbol
_atom_type_description
_atom_type_scat_dispersion_real
_atom_type_scat_dispersion_imag
_atom_type_scat_source
C C 0.0033 0.0016 'International Tables Vol C Tables 4.2.6.8 and 6.1.1.4'
H H 0.0000 0.0000 'International Tables Vol C Tables 4.2.6.8 and 6.1.1.4'
N N 0.0061 0.0033 'International Tables Vol C Tables 4.2.6.8 and 6.1.1.4'
Ir Ir -1.4442 7.9887 'International Tables Vol C Tables 4.2.6.8 and 6.1.1.4'
Si Si 0.0817 0.0704 'International Tables Vol C Tables 4.2.6.8 and 6.1.1.4'
Zr Zr -2.9673 0.5597 'International Tables Vol C Tables 4.2.6.8 and 6.1.1.4'

loop_
_geom_angle_atom_site_label_1
_geom_angle_atom_site_label_2
_geom_angle_atom_site_label_3
_geom_angle
_geom_angle_site_symmetry_1
_geom_angle_site_symmetry_3
C14 Ir1 C14 36.6(2) . 4_565
C14 Ir1 C12 60.60(15) . .
C14 Ir1 C12 60.60(15) 4_565 .
C14 Ir1 C13 36.05(14) . .
C14 Ir1 C13 60.42(14) 4_565 .
C12 Ir1 C13 36.28(12) . .
C14 Ir1 C13 60.42(14) . 4_565
C14 Ir1 C13 36.05(14) 4_565 4_565
C12 Ir1 C13 36.28(12) . 4_565
C13 Ir1 C13 60.2(2) . 4_565
C14 Ir1 Zr1 147.74(11) . 4_565
C14 Ir1 Zr1 116.40(10) 4_565 4_565
C12 Ir1 Zr1 131.34(7) . 4_565
C13 Ir1 Zr1 167.62(10) . 4_565
C13 Ir1 Zr1 109.66(10) 4_565 4_565
C14 Ir1 Zr1 116.40(10) . .
C14 Ir1 Zr1 147.74(10) 4_565 .
C12 Ir1 Zr1 131.34(7) . .
C13 Ir1 Zr1 109.66(10) . .
C13 Ir1 Zr1 167.62(10) 4_565 .
Zr1 Ir1 Zr1 79.371(14) 4_565 .
C18 Ir2 C20 60.53(18) . .
C18 Ir2 C20 60.53(18) . 4_565
C20 Ir2 C20 36.9(2) . 4_565
C18 Ir2 C19 36.44(14) . .
C20 Ir2 C19 35.81(14) . .
C20 Ir2 C19 60.48(16) 4_565 .
C18 Ir2 C19 36.44(14) . 4_565
C20 Ir2 C19 60.48(16) . 4_565
C20 Ir2 C19 35.81(14) 4_565 4_565
C19 Ir2 C19 60.4(2) . 4_565
C18 Ir2 Zr1 131.67(8) . .
C20 Ir2 Zr1 115.98(11) . .
C20 Ir2 Zr1 147.40(11) 4_565 .
C19 Ir2 Zr1 109.57(12) . .
C19 Ir2 Zr1 168.10(12) 4_565 .
C18 Ir2 Zr1 131.67(8) . 4_565
C20 Ir2 Zr1 147.40(11) . 4_565
C20 Ir2 Zr1 115.98(11) 4_565 4_565
C19 Ir2 Zr1 168.10(12) . 4_565
C19 Ir2 Zr1 109.57(12) 4_565 4_565
Zr1 Ir2 Zr1 79.507(14) . 4_565
N1 Zr1 C1 70.55(13) . .
N1 Zr1 C2 90.65(13) . .
C1 Zr1 C2 33.48(15) . .
N1 Zr1 C5 90.83(13) . .
C1 Zr1 C5 32.81(15) . .
C2 Zr1 C5 53.60(16) . .
N1 Zr1 C3 121.74(12) . .
C1 Zr1 C3 54.39(14) . .
C2 Zr1 C3 32.02(13) . .
C5 Zr1 C3 52.86(14) . .
N1 Zr1 C4 121.72(12) . .
C1 Zr1 C4 54.03(14) . .
C2 Zr1 C4 52.91(14) . .
C5 Zr1 C4 31.85(13) . .
C3 Zr1 C4 31.57(13) . .
N1 Zr1 Ir2 112.92(8) . .
C1 Zr1 Ir2 127.68(12) . .
C2 Zr1 Ir2 143.22(11) . .
C5 Zr1 Ir2 96.47(11) . .
C3 Zr1 Ir2 114.81(9) . .
C4 Zr1 Ir2 90.32(9) . .
N1 Zr1 Ir1 112.34(8) . .
C1 Zr1 Ir1 127.41(12) . .
C2 Zr1 Ir1 95.46(11) . .
C5 Zr1 Ir1 142.52(10) . .
C3 Zr1 Ir1 89.66(9) . .
C4 Zr1 Ir1 114.62(9) . .
Ir2 Zr1 Ir1 100.528(11) . .
N1 Zr1 Si1 33.17(9) . .
C1 Zr1 Si1 37.38(11) . .
C2 Zr1 Si1 61.41(11) . .
C5 Zr1 Si1 61.53(11) . .
C3 Zr1 Si1 89.98(10) . .
C4 Zr1 Si1 89.93(10) . .
Ir2 Zr1 Si1 127.48(3) . .
Ir1 Zr1 Si1 126.46(3) . .
N1 Zr1 Zr1 128.52(8) . 4_565
C1 Zr1 Zr1 160.93(10) . 4_565
C2 Zr1 Zr1 133.36(10) . 4_565
C5 Zr1 Zr1 133.94(11) . 4_565
C3 Zr1 Zr1 107.45(9) . 4_565
C4 Zr1 Zr1 107.83(9) . 4_565
Ir2 Zr1 Zr1 50.246(7) . 4_565
Ir1 Zr1 Zr1 50.315(7) . 4_565
Si1 Zr1 Zr1 161.69(3) . 4_565
N1 Si1 C1 96.07(16) . .
N1 Si1 C6 116.6(2) . .
C1 Si1 C6 109.6(3) . .
N1 Si1 C7 115.4(3) . .
C1 Si1 C7 108.8(3) . .
C6 Si1 C7 109.2(4) . .
N1 Si1 Zr1 42.69(10) . .
C1 Si1 Zr1 53.38(12) . .
C6 Si1 Zr1 125.9(2) . .
C7 Si1 Zr1 124.8(3) . .
C8 N1 Si1 122.5(2) . .
C8 N1 Zr1 133.4(2) . .
Si1 N1 Zr1 104.14(15) . .
C5 C1 C2 105.8(4) . .
C5 C1 Si1 124.0(4) . .
C2 C1 Si1 121.8(4) . .
C5 C1 Zr1 75.8(2) . .
C2 C1 Zr1 74.9(2) . .
Si1 C1 Zr1 89.24(16) . .
C3 C2 C1 109.2(4) . .
C3 C2 Zr1 77.8(2) . .
C1 C2 Zr1 71.7(2) . .
C2 C3 C4 107.5(4) . .
C2 C3 Zr1 70.2(2) . .
C4 C3 Zr1 74.7(2) . .
C5 C4 C3 107.4(4) . .
C5 C4 Zr1 70.4(2) . .
C3 C4 Zr1 73.8(2) . .
C1 C5 C4 110.0(4) . .
C1 C5 Zr1 71.4(2) . .
C4 C5 Zr1 77.8(2) . .
C9A C8 N1 111.0(5) . .
C9A C8 C10 122.5(6) . .
N1 C8 C10 115.1(5) . .
C9A C8 C11A 112.0(6) . .
N1 C8 C11A 107.6(4) . .
C10 C8 C11A 84.7(6) . .
C9A C8 C11 84.2(6) . .
N1 C8 C11 111.2(4) . .
C10 C8 C11 108.2(6) . .
C11A C8 C11 29.4(4) . .
C9A C8 C9 22.2(4) . .
N1 C8 C9 109.3(4) . .
C10 C8 C9 107.4(5) . .
C11A C8 C9 130.6(6) . .
C11 C8 C9 105.1(5) . .
C9A C8 C10A 109.5(6) . .
N1 C8 C10A 109.3(4) . .
C10 C8 C10A 22.7(4) . .
C11A C8 C10A 107.3(6) . .
C11 C8 C10A 128.3(6) . .
C9 C8 C10A 90.2(5) . .
C13 C12 C13 108.3(5) . 4_565
C13 C12 C15 125.3(2) . .
C13 C12 C15 125.3(2) 4_565 .
C13 C12 Ir1 73.0(2) . .
C13 C12 Ir1 73.0(2) 4_565 .
C15 C12 Ir1 129.4(3) . .
C14 C13 C12 107.5(4) . .
C14 C13 C16 126.5(4) . .
C12 C13 C16 125.9(4) . .
C14 C13 Ir1 70.4(2) . .
C12 C13 Ir1 70.7(2) . .
C16 C13 Ir1 128.4(3) . .
C13 C14 C14 108.3(2) . 4_565
C13 C14 C17 126.7(4) . .
C14 C14 C17 124.2(3) 4_565 .
C13 C14 Ir1 73.6(2) . .
C14 C14 Ir1 71.70(10) 4_565 .
C17 C14 Ir1 128.5(3) . .
C19 C18 C19 108.6(6) . 4_565
C19 C18 C21 125.1(3) . .
C19 C18 C21 125.1(3) 4_565 .
C19 C18 Ir2 73.5(3) . .
C19 C18 Ir2 73.5(3) 4_565 .
C21 C18 Ir2 128.6(4) . .
C20 C19 C18 107.5(4) . .
C20 C19 C22 126.7(5) . .
C18 C19 C22 125.6(4) . .
C20 C19 Ir2 71.1(2) . .
C18 C19 Ir2 70.1(3) . .
C22 C19 Ir2 128.0(3) . .
C19 C20 C20 108.2(3) . 4_565
C19 C20 C23 127.5(4) . .
C20 C20 C23 123.6(3) 4_565 .
C19 C20 Ir2 73.1(2) . .
C20 C20 Ir2 71.57(11) 4_565 .
C23 C20 Ir2 128.5(3) . .
C25 C24 C25 111.2(5) . 4
C24 C25 C26 110.4(4) . .
C27 C26 C25 111.6(4) . .
C26 C27 C26 110.4(5) 4 .

loop_
_geom_bond_atom_site_label_1
_geom_bond_atom_site_label_2
_geom_bond_distance
_geom_bond_site_symmetry_2
Ir1 C14 2.267(3) .
Ir1 C14 2.267(3) 4_565
Ir1 C12 2.277(5) .
Ir1 C13 2.308(4) .
Ir1 C13 2.308(4) 4_565
Ir1 Zr1 2.7278(3) 4_565
Ir1 Zr1 2.7278(3) .
Ir2 C18 2.260(5) .
Ir2 C20 2.278(4) .
Ir2 C20 2.278(4) 4_565
Ir2 C19 2.305(4) .
Ir2 C19 2.305(4) 4_565
Ir2 Zr1 2.7239(3) .
Ir2 Zr1 2.7239(3) 4_565
Zr1 N1 2.136(3) .
Zr1 C1 2.452(4) .
Zr1 C2 2.493(4) .
Zr1 C5 2.507(4) .
Zr1 C3 2.590(4) .
Zr1 C4 2.601(4) .
Zr1 Si1 3.0546(12) .
Zr1 Zr1 3.4838(6) 4_565
Si1 N1 1.724(3) .
Si1 C1 1.855(5) .
Si1 C6 1.864(6) .
Si1 C7 1.872(6) .
N1 C8 1.486(5) .
C1 C5 1.402(7) .
C1 C2 1.425(6) .
C2 C3 1.405(6) .
C3 C4 1.412(6) .
C4 C5 1.404(6) .
C8 C9A 1.480(10) .
C8 C10 1.506(10) .
C8 C11A 1.562(10) .
C8 C11 1.585(10) .
C8 C9 1.600(9) .
C8 C10A 1.610(10) .
C12 C13 1.428(5) .
C12 C13 1.428(5) 4_565
C12 C15 1.501(8) .
C13 C14 1.416(5) .
C13 C16 1.496(6) .
C14 C14 1.424(8) 4_565
C14 C17 1.506(5) .
C18 C19 1.428(6) .
C18 C19 1.428(6) 4_565
C18 C21 1.514(9) .
C19 C20 1.409(6) .
C19 C22 1.496(7) .
C20 C20 1.441(9) 4_565
C20 C23 1.497(6) .
C24 C25 1.518(6) .
C24 C25 1.518(6) 4
C25 C26 1.524(7) .
C26 C27 1.517(6) .
C27 C26 1.517(6) 4

loop_
_geom_torsion_atom_site_label_1
_geom_torsion_atom_site_label_2
_geom_torsion_atom_site_label_3
_geom_torsion_atom_site_label_4
_geom_torsion
_geom_torsion_site_symmetry_1
_geom_torsion_site_symmetry_4
C18 Ir2 Zr1 N1 -15.9(2) . .
C20 Ir2 Zr1 N1 -88.51(14) . .
C20 Ir2 Zr1 N1 -115.6(2) 4_565 .
C19 Ir2 Zr1 N1 -50.15(15) . .
C19 Ir2 Zr1 N1 -18.7(6) 4_565 .
Zr1 Ir2 Zr1 N1 121.86(9) 4_565 .
C18 Ir2 Zr1 C1 66.6(2) . .
C20 Ir2 Zr1 C1 -5.99(17) . .
C20 Ir2 Zr1 C1 -33.1(2) 4_565 .
C19 Ir2 Zr1 C1 32.37(18) . .
C19 Ir2 Zr1 C1 63.8(6) 4_565 .
Zr1 Ir2 Zr1 C1 -155.62(13) 4_565 .
C18 Ir2 Zr1 C2 110.0(3) . .
C20 Ir2 Zr1 C2 37.4(2) . .
C20 Ir2 Zr1 C2 10.2(3) 4_565 .
C19 Ir2 Zr1 C2 75.7(2) . .
C19 Ir2 Zr1 C2 107.2(6) 4_565 .
Zr1 Ir2 Zr1 C2 -112.26(18) 4_565 .
C18 Ir2 Zr1 C5 77.8(2) . .
C20 Ir2 Zr1 C5 5.14(15) . .
C20 Ir2 Zr1 C5 -22.0(2) 4_565 .
C19 Ir2 Zr1 C5 43.50(15) . .
C19 Ir2 Zr1 C5 74.9(6) 4_565 .
Zr1 Ir2 Zr1 C5 -144.49(10) 4_565 .
C18 Ir2 Zr1 C3 129.7(2) . .
C20 Ir2 Zr1 C3 57.05(15) . .
C20 Ir2 Zr1 C3 29.9(2) 4_565 .
C19 Ir2 Zr1 C3 95.40(16) . .
C19 Ir2 Zr1 C3 126.8(6) 4_565 .
Zr1 Ir2 Zr1 C3 -92.59(10) 4_565 .
C18 Ir2 Zr1 C4 109.1(2) . .
C20 Ir2 Zr1 C4 36.46(14) . .
C20 Ir2 Zr1 C4 9.3(2) 4_565 .
C19 Ir2 Zr1 C4 74.82(15) . .
C19 Ir2 Zr1 C4 106.2(6) 4_565 .
Zr1 Ir2 Zr1 C4 -113.18(9) 4_565 .
C18 Ir2 Zr1 Ir1 -135.79(18) . .
C20 Ir2 Zr1 Ir1 151.60(11) . .
C20 Ir2 Zr1 Ir1 124.5(2) 4_565 .
C19 Ir2 Zr1 Ir1 -170.05(12) . .
C19 Ir2 Zr1 Ir1 -138.6(6) 4_565 .
Zr1 Ir2 Zr1 Ir1 1.962(15) 4_565 .
C18 Ir2 Zr1 Si1 18.92(19) . .
C20 Ir2 Zr1 Si1 -53.69(12) . .
C20 Ir2 Zr1 Si1 -80.8(2) 4_565 .
C19 Ir2 Zr1 Si1 -15.34(12) . .
C19 Ir2 Zr1 Si1 16.1(6) 4_565 .
Zr1 Ir2 Zr1 Si1 156.67(3) 4_565 .
C18 Ir2 Zr1 Zr1 -137.76(18) . 4_565
C20 Ir2 Zr1 Zr1 149.63(11) . 4_565
C20 Ir2 Zr1 Zr1 122.5(2) 4_565 4_565
C19 Ir2 Zr1 Zr1 -172.01(12) . 4_565
C19 Ir2 Zr1 Zr1 -140.6(6) 4_565 4_565
C14 Ir1 Zr1 N1 87.58(14) . .
C14 Ir1 Zr1 N1 114.4(2) 4_565 .
C12 Ir1 Zr1 N1 14.63(17) . .
C13 Ir1 Zr1 N1 48.94(14) . .
C13 Ir1 Zr1 N1 15.6(5) 4_565 .
Zr1 Ir1 Zr1 N1 -122.27(9) 4_565 .
C14 Ir1 Zr1 C1 5.55(17) . .
C14 Ir1 Zr1 C1 32.3(2) 4_565 .
C12 Ir1 Zr1 C1 -67.4(2) . .
C13 Ir1 Zr1 C1 -33.08(17) . .
C13 Ir1 Zr1 C1 -66.4(5) 4_565 .
Zr1 Ir1 Zr1 C1 155.71(13) 4_565 .
C14 Ir1 Zr1 C2 -5.38(15) . .
C14 Ir1 Zr1 C2 21.4(2) 4_565 .
C12 Ir1 Zr1 C2 -78.33(18) . .
C13 Ir1 Zr1 C2 -44.01(15) . .
C13 Ir1 Zr1 C2 -77.4(5) 4_565 .
Zr1 Ir1 Zr1 C2 144.78(10) 4_565 .
C14 Ir1 Zr1 C5 -36.6(2) . .
C14 Ir1 Zr1 C5 -9.8(3) 4_565 .
C12 Ir1 Zr1 C5 -109.5(2) . .
C13 Ir1 Zr1 C5 -75.2(2) . .
C13 Ir1 Zr1 C5 -108.6(5) 4_565 .
Zr1 Ir1 Zr1 C5 113.56(18) 4_565 .
C14 Ir1 Zr1 C3 -36.92(15) . .
C14 Ir1 Zr1 C3 -10.1(2) 4_565 .
C12 Ir1 Zr1 C3 -109.87(17) . .
C13 Ir1 Zr1 C3 -75.55(14) . .
C13 Ir1 Zr1 C3 -108.9(5) 4_565 .
Zr1 Ir1 Zr1 C3 113.24(9) 4_565 .
C14 Ir1 Zr1 C4 -56.87(15) . .
C14 Ir1 Zr1 C4 -30.1(2) 4_565 .
C12 Ir1 Zr1 C4 -129.82(18) . .
C13 Ir1 Zr1 C4 -95.50(15) . .
C13 Ir1 Zr1 C4 -128.8(5) 4_565 .
Zr1 Ir1 Zr1 C4 93.28(10) 4_565 .
C14 Ir1 Zr1 Ir2 -152.12(11) . .
C14 Ir1 Zr1 Ir2 -125.34(19) 4_565 .
C12 Ir1 Zr1 Ir2 134.93(15) . .
C13 Ir1 Zr1 Ir2 169.25(10) . .
C13 Ir1 Zr1 Ir2 135.9(5) 4_565 .
Zr1 Ir1 Zr1 Ir2 -1.960(15) 4_565 .
C14 Ir1 Zr1 Si1 52.81(12) . .
C14 Ir1 Zr1 Si1 79.59(19) 4_565 .
C12 Ir1 Zr1 Si1 -20.14(15) . .
C13 Ir1 Zr1 Si1 14.18(11) . .
C13 Ir1 Zr1 Si1 -19.2(5) 4_565 .
Zr1 Ir1 Zr1 Si1 -157.03(3) 4_565 .
C14 Ir1 Zr1 Zr1 -150.16(12) . 4_565
C14 Ir1 Zr1 Zr1 -123.38(19) 4_565 4_565
C12 Ir1 Zr1 Zr1 136.89(15) . 4_565
C13 Ir1 Zr1 Zr1 171.21(11) . 4_565
C13 Ir1 Zr1 Zr1 137.9(5) 4_565 4_565
C1 Zr1 Si1 N1 -179.4(3) . .
C2 Zr1 Si1 N1 149.0(2) . .
C5 Zr1 Si1 N1 -149.2(2) . .
C3 Zr1 Si1 N1 164.11(18) . .
C4 Zr1 Si1 N1 -164.32(18) . .
Ir2 Zr1 Si1 N1 -73.97(15) . .
Ir1 Zr1 Si1 N1 74.55(15) . .
Zr1 Zr1 Si1 N1 1.7(2) 4_565 .
N1 Zr1 Si1 C1 179.4(3) . .
C2 Zr1 Si1 C1 -31.6(2) . .
C5 Zr1 Si1 C1 30.1(2) . .
C3 Zr1 Si1 C1 -16.5(2) . .
C4 Zr1 Si1 C1 15.0(2) . .
Ir2 Zr1 Si1 C1 105.4(2) . .
Ir1 Zr1 Si1 C1 -106.1(2) . .
Zr1 Zr1 Si1 C1 -179.0(2) 4_565 .
N1 Zr1 Si1 C6 -91.9(3) . .
C1 Zr1 Si1 C6 88.8(3) . .
C2 Zr1 Si1 C6 57.1(3) . .
C5 Zr1 Si1 C6 118.9(3) . .
C3 Zr1 Si1 C6 72.3(3) . .
C4 Zr1 Si1 C6 103.8(3) . .
Ir2 Zr1 Si1 C6 -165.8(2) . .
Ir1 Zr1 Si1 C6 -17.3(2) . .
Zr1 Zr1 Si1 C6 -90.2(3) 4_565 .
N1 Zr1 Si1 C7 91.0(3) . .
C1 Zr1 Si1 C7 -88.4(3) . .
C2 Zr1 Si1 C7 -120.0(3) . .
C5 Zr1 Si1 C7 -58.3(3) . .
C3 Zr1 Si1 C7 -104.9(3) . .
C4 Zr1 Si1 C7 -73.3(3) . .
Ir2 Zr1 Si1 C7 17.0(3) . .
Ir1 Zr1 Si1 C7 165.5(3) . .
Zr1 Zr1 Si1 C7 92.7(3) 4_565 .
C1 Si1 N1 C8 178.0(3) . .
C6 Si1 N1 C8 -66.5(4) . .
C7 Si1 N1 C8 63.8(4) . .
Zr1 Si1 N1 C8 178.5(4) . .
C1 Si1 N1 Zr1 -0.5(2) . .
C6 Si1 N1 Zr1 115.0(3) . .
C7 Si1 N1 Zr1 -114.7(2) . .
C1 Zr1 N1 C8 -177.8(4) . .
C2 Zr1 N1 C8 154.9(3) . .
C5 Zr1 N1 C8 -151.5(3) . .
C3 Zr1 N1 C8 163.0(3) . .
C4 Zr1 N1 C8 -159.7(3) . .
Ir2 Zr1 N1 C8 -54.1(3) . .
Ir1 Zr1 N1 C8 58.7(3) . .
Si1 Zr1 N1 C8 -178.2(4) . .
Zr1 Zr1 N1 C8 2.4(4) 4_565 .
C1 Zr1 N1 Si1 0.41(17) . .
C2 Zr1 N1 Si1 -26.89(17) . .
C5 Zr1 N1 Si1 26.71(17) . .
C3 Zr1 N1 Si1 -18.8(2) . .
C4 Zr1 N1 Si1 18.5(2) . .
Ir2 Zr1 N1 Si1 124.09(12) . .
Ir1 Zr1 N1 Si1 -123.06(12) . .
Zr1 Zr1 N1 Si1 -179.33(8) 4_565 .
N1 Si1 C1 C5 -71.7(4) . .
C6 Si1 C1 C5 167.1(4) . .
C7 Si1 C1 C5 47.8(5) . .
Zr1 Si1 C1 C5 -72.2(3) . .
N1 Si1 C1 C2 72.0(4) . .
C6 Si1 C1 C2 -49.1(4) . .
C7 Si1 C1 C2 -168.5(4) . .
Zr1 Si1 C1 C2 71.6(3) . .
N1 Si1 C1 Zr1 0.44(18) . .
C6 Si1 C1 Zr1 -120.7(3) . .
C7 Si1 C1 Zr1 119.9(3) . .
N1 Zr1 C1 C5 125.2(3) . .
C2 Zr1 C1 C5 -111.1(4) . .
C3 Zr1 C1 C5 -75.0(3) . .
C4 Zr1 C1 C5 -35.8(2) . .
Ir2 Zr1 C1 C5 20.7(3) . .
Ir1 Zr1 C1 C5 -131.1(2) . .
Si1 Zr1 C1 C5 125.5(4) . .
Zr1 Zr1 C1 C5 -55.5(5) 4_565 .
N1 Zr1 C1 C2 -123.8(3) . .
C5 Zr1 C1 C2 111.1(4) . .
C3 Zr1 C1 C2 36.1(2) . .
C4 Zr1 C1 C2 75.3(3) . .
Ir2 Zr1 C1 C2 131.8(2) . .
Ir1 Zr1 C1 C2 -20.0(3) . .
Si1 Zr1 C1 C2 -123.4(4) . .
Zr1 Zr1 C1 C2 55.6(5) 4_565 .
N1 Zr1 C1 Si1 -0.37(15) . .
C2 Zr1 C1 Si1 123.4(4) . .
C5 Zr1 C1 Si1 -125.5(4) . .
C3 Zr1 C1 Si1 159.5(3) . .
C4 Zr1 C1 Si1 -161.3(3) . .
Ir2 Zr1 C1 Si1 -104.80(16) . .
Ir1 Zr1 C1 Si1 103.37(16) . .
Zr1 Zr1 C1 Si1 179.01(19) 4_565 .
C5 C1 C2 C3 0.6(4) . .
Si1 C1 C2 C3 -148.8(3) . .
Zr1 C1 C2 C3 -69.4(3) . .
C5 C1 C2 Zr1 70.0(3) . .
Si1 C1 C2 Zr1 -79.4(3) . .
N1 Zr1 C2 C3 166.9(3) . .
C1 Zr1 C2 C3 115.3(4) . .
C5 Zr1 C2 C3 76.4(3) . .
C4 Zr1 C2 C3 36.3(2) . .
Ir2 Zr1 C2 C3 35.2(4) . .
Ir1 Zr1 C2 C3 -80.6(3) . .
Si1 Zr1 C2 C3 150.5(3) . .
Zr1 Zr1 C2 C3 -42.9(3) 4_565 .
N1 Zr1 C2 C1 51.6(3) . .
C5 Zr1 C2 C1 -38.9(3) . .
C3 Zr1 C2 C1 -115.3(4) . .
C4 Zr1 C2 C1 -78.9(3) . .
Ir2 Zr1 C2 C1 -80.1(3) . .
Ir1 Zr1 C2 C1 164.2(2) . .
Si1 Zr1 C2 C1 35.3(2) . .
Zr1 Zr1 C2 C1 -158.2(2) 4_565 .
C1 C2 C3 C4 -0.5(4) . .
Zr1 C2 C3 C4 -65.9(3) . .
C1 C2 C3 Zr1 65.4(3) . .
N1 Zr1 C3 C2 -15.4(3) . .
C1 Zr1 C3 C2 -37.8(3) . .
C5 Zr1 C3 C2 -78.9(3) . .
C4 Zr1 C3 C2 -115.5(4) . .
Ir2 Zr1 C3 C2 -157.7(2) . .
Ir1 Zr1 C3 C2 100.9(3) . .
Si1 Zr1 C3 C2 -25.6(3) . .
Zr1 Zr1 C3 C2 148.7(2) 4_565 .
N1 Zr1 C3 C4 100.0(2) . .
C1 Zr1 C3 C4 77.6(3) . .
C2 Zr1 C3 C4 115.5(4) . .
C5 Zr1 C3 C4 36.6(2) . .
Ir2 Zr1 C3 C4 -42.2(3) . .
Ir1 Zr1 C3 C4 -143.7(2) . .
Si1 Zr1 C3 C4 89.9(2) . .
Zr1 Zr1 C3 C4 -95.8(2) 4_565 .
C2 C3 C4 C5 0.2(4) . .
Zr1 C3 C4 C5 -62.8(3) . .
C2 C3 C4 Zr1 63.0(3) . .
N1 Zr1 C4 C5 15.7(3) . .
C1 Zr1 C4 C5 36.9(3) . .
C2 Zr1 C4 C5 78.9(3) . .
C3 Zr1 C4 C5 115.8(4) . .
Ir2 Zr1 C4 C5 -101.8(3) . .
Ir1 Zr1 C4 C5 156.4(2) . .
Si1 Zr1 C4 C5 25.7(3) . .
Zr1 Zr1 C4 C5 -149.7(2) 4_565 .
N1 Zr1 C4 C3 -100.1(2) . .
C1 Zr1 C4 C3 -78.9(3) . .
C2 Zr1 C4 C3 -36.9(2) . .
C5 Zr1 C4 C3 -115.8(4) . .
Ir2 Zr1 C4 C3 142.4(2) . .
Ir1 Zr1 C4 C3 40.7(3) . .
Si1 Zr1 C4 C3 -90.1(2) . .
Zr1 Zr1 C4 C3 94.5(2) 4_565 .
C2 C1 C5 C4 -0.5(5) . .
Si1 C1 C5 C4 148.0(3) . .
Zr1 C1 C5 C4 68.9(3) . .
C2 C1 C5 Zr1 -69.4(3) . .
Si1 C1 C5 Zr1 79.2(3) . .
C3 C4 C5 C1 0.2(5) . .
Zr1 C4 C5 C1 -64.8(3) . .
C3 C4 C5 Zr1 65.0(3) . .
N1 Zr1 C5 C1 -50.4(3) . .
C2 Zr1 C5 C1 39.7(3) . .
C3 Zr1 C5 C1 80.0(3) . .
C4 Zr1 C5 C1 116.3(4) . .
Ir2 Zr1 C5 C1 -163.6(3) . .
Ir1 Zr1 C5 C1 79.6(3) . .
Si1 Zr1 C5 C1 -34.2(2) . .
Zr1 Zr1 C5 C1 158.0(2) 4_565 .
N1 Zr1 C5 C4 -166.7(3) . .
C1 Zr1 C5 C4 -116.3(4) . .
C2 Zr1 C5 C4 -76.5(3) . .
C3 Zr1 C5 C4 -36.3(2) . .
Ir2 Zr1 C5 C4 80.1(3) . .
Ir1 Zr1 C5 C4 -36.7(4) . .
Si1 Zr1 C5 C4 -150.5(3) . .
Zr1 Zr1 C5 C4 41.8(3) 4_565 .
Si1 N1 C8 C9A -124.9(6) . .
Zr1 N1 C8 C9A 53.1(7) . .
Si1 N1 C8 C10 19.7(6) . .
Zr1 N1 C8 C10 -162.3(5) . .
Si1 N1 C8 C11A 112.2(5) . .
Zr1 N1 C8 C11A -69.9(6) . .
Si1 N1 C8 C11 143.2(5) . .
Zr1 N1 C8 C11 -38.8(6) . .
Si1 N1 C8 C9 -101.2(5) . .
Zr1 N1 C8 C9 76.7(5) . .
Si1 N1 C8 C10A -4.0(6) . .
Zr1 N1 C8 C10A 173.9(5) . .
C14 Ir1 C12 C13 -36.8(2) . .
C14 Ir1 C12 C13 -79.0(3) 4_565 .
C13 Ir1 C12 C13 -115.8(4) 4_565 .
Zr1 Ir1 C12 C13 -179.65(17) 4_565 .
Zr1 Ir1 C12 C13 63.8(3) . .
C14 Ir1 C12 C13 79.0(3) . 4_565
C14 Ir1 C12 C13 36.8(2) 4_565 4_565
C13 Ir1 C12 C13 115.8(4) . 4_565
Zr1 Ir1 C12 C13 -63.8(3) 4_565 4_565
Zr1 Ir1 C12 C13 179.65(17) . 4_565
C14 Ir1 C12 C15 -158.87(12) . .
C14 Ir1 C12 C15 158.87(12) 4_565 .
C13 Ir1 C12 C15 -122.1(2) . .
C13 Ir1 C12 C15 122.1(2) 4_565 .
Zr1 Ir1 C12 C15 58.27(10) 4_565 .
Zr1 Ir1 C12 C15 -58.27(10) . .
C13 C12 C13 C14 -3.9(5) 4_565 .
C15 C12 C13 C14 -172.2(4) . .
Ir1 C12 C13 C14 61.1(3) . .
C13 C12 C13 C16 171.1(3) 4_565 .
C15 C12 C13 C16 2.7(7) . .
Ir1 C12 C13 C16 -123.9(4) . .
C13 C12 C13 Ir1 -65.0(3) 4_565 .
C15 C12 C13 Ir1 126.6(5) . .
C14 Ir1 C13 C14 -37.9(3) 4_565 .
C12 Ir1 C13 C14 -117.5(3) . .
C13 Ir1 C13 C14 -79.7(2) 4_565 .
Zr1 Ir1 C13 C14 -116.3(4) 4_565 .
Zr1 Ir1 C13 C14 108.1(2) . .
C14 Ir1 C13 C12 117.5(3) . .
C14 Ir1 C13 C12 79.6(3) 4_565 .
C13 Ir1 C13 C12 37.9(3) 4_565 .
Zr1 Ir1 C13 C12 1.2(6) 4_565 .
Zr1 Ir1 C13 C12 -134.3(2) . .
C14 Ir1 C13 C16 -121.5(5) . .
C14 Ir1 C13 C16 -159.4(4) 4_565 .
C12 Ir1 C13 C16 121.0(5) . .
C13 Ir1 C13 C16 158.8(3) 4_565 .
Zr1 Ir1 C13 C16 122.2(5) 4_565 .
Zr1 Ir1 C13 C16 -13.4(4) . .
C12 C13 C14 C14 2.4(3) . 4_565
C16 C13 C14 C14 -172.5(3) . 4_565
Ir1 C13 C14 C14 63.73(10) . 4_565
C12 C13 C14 C17 172.6(4) . .
C16 C13 C14 C17 -2.3(6) . .
Ir1 C13 C14 C17 -126.1(4) . .
C12 C13 C14 Ir1 -61.3(3) . .
C16 C13 C14 Ir1 123.8(4) . .
C14 Ir1 C14 C13 116.3(2) 4_565 .
C12 Ir1 C14 C13 37.0(2) . .
C13 Ir1 C14 C13 78.9(3) 4_565 .
Zr1 Ir1 C14 C13 158.89(18) 4_565 .
Zr1 Ir1 C14 C13 -87.5(2) . .
C12 Ir1 C14 C14 -79.26(9) . 4_565
C13 Ir1 C14 C14 -116.3(2) . 4_565
C13 Ir1 C14 C14 -37.35(14) 4_565 4_565
Zr1 Ir1 C14 C14 42.60(14) 4_565 4_565
Zr1 Ir1 C14 C14 156.21(8) . 4_565
C14 Ir1 C14 C17 -119.6(4) 4_565 .
C12 Ir1 C14 C17 161.1(4) . .
C13 Ir1 C14 C17 124.1(5) . .
C13 Ir1 C14 C17 -157.0(4) 4_565 .
Zr1 Ir1 C14 C17 -77.0(4) 4_565 .
Zr1 Ir1 C14 C17 36.6(4) . .
C20 Ir2 C18 C19 36.6(3) . .
C20 Ir2 C18 C19 79.2(3) 4_565 .
C19 Ir2 C18 C19 115.8(5) 4_565 .
Zr1 Ir2 C18 C19 -63.2(4) . .
Zr1 Ir2 C18 C19 179.0(2) 4_565 .
C20 Ir2 C18 C19 -79.2(3) . 4_565
C20 Ir2 C18 C19 -36.6(3) 4_565 4_565
C19 Ir2 C18 C19 -115.8(5) . 4_565
Zr1 Ir2 C18 C19 -179.0(2) . 4_565
Zr1 Ir2 C18 C19 63.2(4) 4_565 4_565
C20 Ir2 C18 C21 158.70(14) . .
C20 Ir2 C18 C21 -158.70(14) 4_565 .
C19 Ir2 C18 C21 122.1(3) . .
C19 Ir2 C18 C21 -122.1(3) 4_565 .
Zr1 Ir2 C18 C21 58.88(12) . .
Zr1 Ir2 C18 C21 -58.88(12) 4_565 .
C19 C18 C19 C20 4.0(6) 4_565 .
C21 C18 C19 C20 172.4(5) . .
Ir2 C18 C19 C20 -61.6(3) . .
C19 C18 C19 C22 -171.3(3) 4_565 .
C21 C18 C19 C22 -2.8(8) . .
Ir2 C18 C19 C22 123.1(5) . .
C19 C18 C19 Ir2 65.6(4) 4_565 .
C21 C18 C19 Ir2 -126.0(6) . .
C18 Ir2 C19 C20 117.5(4) . .
C20 Ir2 C19 C20 38.1(3) 4_565 .
C19 Ir2 C19 C20 79.5(3) 4_565 .
Zr1 Ir2 C19 C20 -107.6(3) . .
Zr1 Ir2 C19 C20 113.9(5) 4_565 .
C20 Ir2 C19 C18 -117.5(4) . .
C20 Ir2 C19 C18 -79.3(3) 4_565 .
C19 Ir2 C19 C18 -37.9(3) 4_565 .
Zr1 Ir2 C19 C18 134.9(3) . .
Zr1 Ir2 C19 C18 -3.6(7) 4_565 .
C18 Ir2 C19 C22 -120.2(6) . .
C20 Ir2 C19 C22 122.3(6) . .
C20 Ir2 C19 C22 160.5(5) 4_565 .
C19 Ir2 C19 C22 -158.1(4) 4_565 .
Zr1 Ir2 C19 C22 14.8(5) . .
Zr1 Ir2 C19 C22 -123.7(6) 4_565 .
C18 C19 C20 C20 -2.5(4) . 4_565
C22 C19 C20 C20 172.7(4) . 4_565
Ir2 C19 C20 C20 -63.42(11) . 4_565
C18 C19 C20 C23 -173.1(4) . .
C22 C19 C20 C23 2.0(7) . .
Ir2 C19 C20 C23 125.9(4) . .
C18 C19 C20 Ir2 61.0(3) . .
C22 C19 C20 Ir2 -123.9(5) . .
C18 Ir2 C20 C19 -37.3(3) . .
C20 Ir2 C20 C19 -116.4(3) 4_565 .
C19 Ir2 C20 C19 -79.4(4) 4_565 .
Zr1 Ir2 C20 C19 87.8(3) . .
Zr1 Ir2 C20 C19 -159.5(2) 4_565 .
C18 Ir2 C20 C20 79.15(10) . 4_565
C19 Ir2 C20 C20 116.4(3) . 4_565
C19 Ir2 C20 C20 37.04(16) 4_565 4_565
Zr1 Ir2 C20 C20 -155.82(8) . 4_565
Zr1 Ir2 C20 C20 -43.12(15) 4_565 4_565
C18 Ir2 C20 C23 -162.1(5) . .
C20 Ir2 C20 C23 118.8(4) 4_565 .
C19 Ir2 C20 C23 -124.8(5) . .
C19 Ir2 C20 C23 155.8(5) 4_565 .
Zr1 Ir2 C20 C23 -37.1(4) . .
Zr1 Ir2 C20 C23 75.6(5) 4_565 .
C25 C24 C25 C26 -56.6(7) 4 .
C24 C25 C26 C27 56.4(5) . .
C25 C26 C27 C26 -56.0(7) . 4
